data_4106319
loop_
_publ_author_name
'Paraskevi O. Lagaditis'
'Alan J. Lough'
'Robert H. Morris'

_publ_section_title
;
 Low-Valent Ene-Amido Iron Complexes for the Asymmetric Transfer
 Hydrogenation of Acetophenone without Base
;
_journal_name_full 'Journal of the American Chemical Society'
_journal_page_first 9662
_journal_page_last 9665
_journal_paper_doi 10.1021/ja202375y
_journal_volume 133
_journal_year 2011
_chemical_formula_moiety 'C23 H38 Br Fe N2 O P2, C24 H20 B'
_chemical_formula_sum 'C47 H58 B Br Fe N2 O P2'
_chemical_formula_weight 875.46
_chemical_name_systematic
; 
 ? 
;
_space_group_IT_number 2
_symmetry_cell_setting triclinic
_symmetry_space_group_name_Hall '-P 1'
_symmetry_space_group_name_H-M 'P -1'
_atom_sites_solution_hydrogens geom
_atom_sites_solution_primary direct
_atom_sites_solution_secondary difmap
_audit_creation_method SHELXL-97
_cell_angle_alpha 67.535(1)
_cell_angle_beta 78.906(1)
_cell_angle_gamma 70.363(1)
_cell_formula_units_Z 4
_cell_length_a 13.1562(2)
_cell_length_b 18.2131(3)
_cell_length_c 20.7991(3)
_cell_measurement_reflns_used 61393
_cell_measurement_temperature 150(1)
_cell_measurement_theta_max 27.5
_cell_measurement_theta_min 2.6
_cell_volume 4325.97(12)
_computing_cell_refinement 'Denzo-SMN (Otwinowski & Minor, 1997)'
_computing_data_collection 'Collect (Nonius B.V., 1997-2002)'
_computing_data_reduction Denzo-SMN
_computing_molecular_graphics 'PLATON (Spek, 2009)'
_computing_publication_material 'SHELXTL V6.1'
_computing_structure_refinement 'SHELXTL V6.1 (Sheldrick, 2008)'
_computing_structure_solution 'SIR-92 (Altomare et al., 1994)'
_diffrn_ambient_temperature 150(1)
_diffrn_detector_area_resol_mean 9
_diffrn_measured_fraction_theta_full 0.988
_diffrn_measured_fraction_theta_max 0.988
_diffrn_measurement_device_type 'Nonius KappaCCD'
_diffrn_measurement_method '\f scans and \w scans with \k offsets'
_diffrn_radiation_monochromator graphite
_diffrn_radiation_source 'fine-focus sealed tube'
_diffrn_radiation_type MoK\a
_diffrn_radiation_wavelength 0.71073
_diffrn_reflns_av_R_equivalents 0.0636
_diffrn_reflns_av_sigmaI/netI 0.0814
_diffrn_reflns_limit_h_max 17
_diffrn_reflns_limit_h_min -16
_diffrn_reflns_limit_k_max 23
_diffrn_reflns_limit_k_min -23
_diffrn_reflns_limit_l_max 26
_diffrn_reflns_limit_l_min -20
_diffrn_reflns_number 61393
_diffrn_reflns_theta_full 27.48
_diffrn_reflns_theta_max 27.48
_diffrn_reflns_theta_min 2.59
_exptl_absorpt_coefficient_mu 1.384
_exptl_absorpt_correction_T_max 0.882
_exptl_absorpt_correction_T_min 0.778
_exptl_absorpt_correction_type multi-scan
_exptl_absorpt_process_details
;
multi-scan from symmetry-related measurements 
 Sortav (Blessing 1995)
;
_exptl_crystal_colour orange
_exptl_crystal_density_diffrn 1.344
_exptl_crystal_description block
_exptl_crystal_F_000 1832
_exptl_crystal_size_max 0.22
_exptl_crystal_size_mid 0.12
_exptl_crystal_size_min 0.10
_refine_diff_density_max 0.626
_refine_diff_density_min -0.739
_refine_diff_density_rms 0.083
_refine_ls_extinction_method none
_refine_ls_goodness_of_fit_ref 0.993
_refine_ls_hydrogen_treatment constr
_refine_ls_matrix_type full
_refine_ls_number_parameters 1006
_refine_ls_number_reflns 19594
_refine_ls_number_restraints 7
_refine_ls_restrained_S_all 0.994
_refine_ls_R_factor_all 0.1070
_refine_ls_R_factor_gt 0.0499
_refine_ls_shift/su_max 0.002
_refine_ls_shift/su_mean 0.000
_refine_ls_structure_factor_coef Fsqd
_refine_ls_weighting_details 'calc w=1/[\s^2^(Fo^2^)+(0.0597P)^2^] where P=(Fo^2^+2Fc^2^)/3'
_refine_ls_weighting_scheme calc
_refine_ls_wR_factor_gt 0.1079
_refine_ls_wR_factor_ref 0.1303
_reflns_number_gt 11598
_reflns_number_total 19594
_reflns_threshold_expression I>2\s(I)
_cod_data_source_file ja202375y_si_002_2.cif
_cod_data_source_block 4b
_cod_original_cell_volume 4325.98(12)
_cod_database_code 4106319

loop_
_symmetry_equiv_pos_as_xyz
'x, y, z'
'-x, -y, -z'

loop_
_atom_site_label
_atom_site_type_symbol
_atom_site_fract_x
_atom_site_fract_y
_atom_site_fract_z
_atom_site_U_iso_or_equiv
_atom_site_adp_type
_atom_site_occupancy
_atom_site_symmetry_multiplicity
_atom_site_calc_flag
_atom_site_refinement_flags
_atom_site_disorder_assembly
_atom_site_disorder_group
Fe1A Fe 0.77590(3) 0.13159(3) 0.66024(2) 0.02149(11) Uani 1 1 d . . .
Br1A Br 0.69297(2) 0.10956(2) 0.782408(16) 0.03162(10) Uani 1 1 d . . .
P1A P 0.61153(6) 0.20073(5) 0.61371(4) 0.02419(18) Uani 1 1 d . . .
P2A P 0.82074(6) -0.00861(5) 0.68675(4) 0.02481(18) Uani 1 1 d . . .
O1A O 0.89932(17) 0.14200(13) 0.52777(12) 0.0360(5) Uani 1 1 d . . .
N1A N 0.91418(18) 0.10467(15) 0.70074(12) 0.0230(6) Uani 1 1 d . . .
N2A N 0.76537(18) 0.24416(15) 0.65649(12) 0.0245(6) Uani 1 1 d . . .
C1A C 0.9261(2) -0.03952(19) 0.74644(16) 0.0291(7) Uani 1 1 d . . .
H1AA H 0.8953 -0.0571 0.7953 0.035 Uiso 1 1 calc R . .
H1AB H 0.9855 -0.0872 0.7396 0.035 Uiso 1 1 calc R . .
C2A C 0.9692(2) 0.03074(19) 0.73322(16) 0.0280(7) Uani 1 1 d . . .
H2AA H 1.0375 0.0209 0.7488 0.034 Uiso 1 1 calc R . .
C3A C 0.9449(2) 0.17694(18) 0.69049(15) 0.0248(7) Uani 1 1 d . . .
C4A C 1.0457(2) 0.1755(2) 0.70328(17) 0.0325(8) Uani 1 1 d . . .
H4AA H 1.0989 0.1241 0.7220 0.039 Uiso 1 1 calc R . .
C5A C 1.0671(3) 0.2495(2) 0.68845(19) 0.0420(9) Uani 1 1 d . . .
H5AA H 1.1361 0.2491 0.6964 0.050 Uiso 1 1 calc R . .
C6A C 0.9895(3) 0.3243(2) 0.66214(19) 0.0432(9) Uani 1 1 d . . .
H6AA H 1.0056 0.3748 0.6521 0.052 Uiso 1 1 calc R . .
C7A C 0.8881(3) 0.3262(2) 0.65021(18) 0.0377(8) Uani 1 1 d . . .
H7AA H 0.8348 0.3777 0.6318 0.045 Uiso 1 1 calc R . .
C8A C 0.8661(2) 0.25178(19) 0.66567(16) 0.0261(7) Uani 1 1 d . . .
C9A C 0.6759(2) 0.30176(19) 0.65428(15) 0.0273(7) Uani 1 1 d . . .
H9AA H 0.6746 0.3532 0.6564 0.033 Uiso 1 1 calc R . .
C10A C 0.5738(2) 0.28694(19) 0.64828(17) 0.0300(7) Uani 1 1 d . . .
H10A H 0.5271 0.3377 0.6163 0.036 Uiso 1 1 calc R . .
H10B H 0.5337 0.2721 0.6946 0.036 Uiso 1 1 calc R . .
C11A C 0.4895(2) 0.16422(18) 0.63223(14) 0.0282(7) Uani 1 1 d D . .
H11A H 0.5046 0.1222 0.6091 0.034 Uiso 1 1 calc R . .
C12A C 0.4653(3) 0.1208(2) 0.71035(16) 0.0424(9) Uani 1 1 d D . .
H12A H 0.4090 0.0940 0.7167 0.064 Uiso 1 1 calc R . .
H12B H 0.4402 0.1618 0.7339 0.064 Uiso 1 1 calc R . .
H12C H 0.5313 0.0788 0.7304 0.064 Uiso 1 1 calc R . .
C13A C 0.3880(2) 0.2334(2) 0.60207(17) 0.0375(8) Uani 1 1 d D . .
H13A H 0.3261 0.2108 0.6145 0.056 Uiso 1 1 calc R . .
H13B H 0.3997 0.2559 0.5512 0.056 Uiso 1 1 calc R . .
H13C H 0.3732 0.2777 0.6213 0.056 Uiso 1 1 calc R . .
C14A C 0.6091(2) 0.26030(19) 0.51877(15) 0.0294(7) Uani 1 1 d . . .
H14A H 0.5332 0.2968 0.5111 0.035 Uiso 1 1 calc R . .
C15A C 0.6807(2) 0.3189(2) 0.49323(17) 0.0349(8) Uani 1 1 d . . .
H15A H 0.6726 0.3508 0.4435 0.052 Uiso 1 1 calc R . .
H15B H 0.7565 0.2862 0.5002 0.052 Uiso 1 1 calc R . .
H15C H 0.6586 0.3569 0.5196 0.052 Uiso 1 1 calc R . .
C16A C 0.6320(3) 0.2059(2) 0.47443(17) 0.0420(9) Uani 1 1 d . . .
H16A H 0.6156 0.2410 0.4262 0.063 Uiso 1 1 calc R . .
H16B H 0.5866 0.1683 0.4930 0.063 Uiso 1 1 calc R . .
H16C H 0.7084 0.1734 0.4755 0.063 Uiso 1 1 calc R . .
C17A C 0.7245(2) -0.0677(2) 0.73643(17) 0.0335(8) Uani 1 1 d . . .
H17A H 0.6764 -0.0362 0.7665 0.040 Uiso 1 1 calc R . .
C18A C 0.6500(3) -0.0693(2) 0.68853(19) 0.0470(10) Uani 1 1 d . . .
H18A H 0.5854 -0.0832 0.7162 0.070 Uiso 1 1 calc R . .
H18B H 0.6887 -0.1111 0.6667 0.070 Uiso 1 1 calc R . .
H18C H 0.6282 -0.0146 0.6523 0.070 Uiso 1 1 calc R . .
C19A C 0.7743(3) -0.1559(2) 0.78627(18) 0.0464(10) Uani 1 1 d . . .
H19A H 0.7164 -0.1803 0.8128 0.070 Uiso 1 1 calc R . .
H19B H 0.8174 -0.1535 0.8185 0.070 Uiso 1 1 calc R . .
H19C H 0.8209 -0.1902 0.7592 0.070 Uiso 1 1 calc R . .
C20A C 0.8985(3) -0.05105(19) 0.61772(16) 0.0329(8) Uani 1 1 d . . .
H20A H 0.9593 -0.0254 0.6001 0.039 Uiso 1 1 calc R . .
C21A C 0.9523(3) -0.1448(2) 0.64240(19) 0.0475(10) Uani 1 1 d . . .
H21A H 1.0046 -0.1594 0.6055 0.071 Uiso 1 1 calc R . .
H21B H 0.8970 -0.1737 0.6531 0.071 Uiso 1 1 calc R . .
H21C H 0.9898 -0.1615 0.6844 0.071 Uiso 1 1 calc R . .
C22A C 0.8357(3) -0.0256(2) 0.55382(17) 0.0456(9) Uani 1 1 d . . .
H22A H 0.8868 -0.0339 0.5144 0.068 Uiso 1 1 calc R . .
H22B H 0.7938 0.0331 0.5415 0.068 Uiso 1 1 calc R . .
H22C H 0.7865 -0.0596 0.5647 0.068 Uiso 1 1 calc R . .
C23A C 0.8465(2) 0.13979(18) 0.57881(17) 0.0274(7) Uani 1 1 d . . .
C31A C 0.2512(2) 0.40471(18) 0.27661(15) 0.0235(7) Uani 1 1 d . . .
C32A C 0.2593(2) 0.48308(19) 0.23299(17) 0.0307(8) Uani 1 1 d . . .
H32B H 0.2720 0.5179 0.2530 0.037 Uiso 1 1 calc R . .
C33A C 0.2496(2) 0.5124(2) 0.16150(17) 0.0363(8) Uani 1 1 d . . .
H33B H 0.2577 0.5656 0.1338 0.044 Uiso 1 1 calc R . .
C34A C 0.2284(2) 0.4651(2) 0.13042(17) 0.0364(8) Uani 1 1 d . . .
H34B H 0.2212 0.4853 0.0816 0.044 Uiso 1 1 calc R . .
C35A C 0.2178(2) 0.3875(2) 0.17177(17) 0.0345(8) Uani 1 1 d . . .
H35B H 0.2021 0.3543 0.1513 0.041 Uiso 1 1 calc R . .
C36A C 0.2298(2) 0.3579(2) 0.24265(16) 0.0278(7) Uani 1 1 d . . .
H36B H 0.2235 0.3039 0.2696 0.033 Uiso 1 1 calc R . .
C41A C 0.3233(2) 0.41296(18) 0.38800(16) 0.0262(7) Uani 1 1 d . . .
C42A C 0.4156(2) 0.4346(2) 0.34967(19) 0.0407(9) Uani 1 1 d . . .
H42B H 0.4392 0.4239 0.3071 0.049 Uiso 1 1 calc R . .
C43A C 0.4738(3) 0.4708(2) 0.3711(2) 0.0480(10) Uani 1 1 d . . .
H43B H 0.5343 0.4860 0.3426 0.058 Uiso 1 1 calc R . .
C44A C 0.4449(3) 0.4849(2) 0.4329(2) 0.0458(10) Uani 1 1 d . . .
H44B H 0.4852 0.5096 0.4476 0.055 Uiso 1 1 calc R . .
C45A C 0.3566(3) 0.4630(2) 0.4740(2) 0.0440(9) Uani 1 1 d . . .
H45B H 0.3363 0.4719 0.5174 0.053 Uiso 1 1 calc R . .
C46A C 0.2971(2) 0.42736(19) 0.45148(17) 0.0337(8) Uani 1 1 d . . .
H46B H 0.2367 0.4125 0.4804 0.040 Uiso 1 1 calc R . .
C51A C 0.3336(2) 0.26913(18) 0.38588(15) 0.0227(7) Uani 1 1 d . . .
C52A C 0.3194(2) 0.21138(19) 0.45168(16) 0.0299(7) Uani 1 1 d . . .
H52B H 0.2610 0.2280 0.4828 0.036 Uiso 1 1 calc R . .
C53A C 0.3874(2) 0.1305(2) 0.47361(17) 0.0351(8) Uani 1 1 d . . .
H53B H 0.3745 0.0930 0.5187 0.042 Uiso 1 1 calc R . .
C54A C 0.4739(2) 0.1045(2) 0.42962(17) 0.0335(8) Uani 1 1 d . . .
H54B H 0.5203 0.0493 0.4441 0.040 Uiso 1 1 calc R . .
C55A C 0.4914(2) 0.15989(19) 0.36487(16) 0.0282(7) Uani 1 1 d . . .
H55B H 0.5506 0.1430 0.3343 0.034 Uiso 1 1 calc R . .
C56A C 0.4235(2) 0.24014(19) 0.34383(16) 0.0268(7) Uani 1 1 d . . .
H56B H 0.4381 0.2774 0.2990 0.032 Uiso 1 1 calc R . .
C61A C 0.1339(2) 0.37823(18) 0.39564(15) 0.0233(7) Uani 1 1 d . . .
C62A C 0.0807(2) 0.31769(19) 0.41160(16) 0.0285(7) Uani 1 1 d . . .
H62B H 0.1198 0.2668 0.4044 0.034 Uiso 1 1 calc R . .
C63A C -0.0270(2) 0.3290(2) 0.43754(17) 0.0347(8) Uani 1 1 d . . .
H63B H -0.0595 0.2860 0.4481 0.042 Uiso 1 1 calc R . .
C64A C -0.0868(2) 0.4023(2) 0.44795(17) 0.0350(8) Uani 1 1 d . . .
H64B H -0.1603 0.4100 0.4659 0.042 Uiso 1 1 calc R . .
C65A C -0.0381(2) 0.4645(2) 0.43185(17) 0.0348(8) Uani 1 1 d . . .
H65B H -0.0781 0.5156 0.4385 0.042 Uiso 1 1 calc R . .
C66A C 0.0696(2) 0.45162(19) 0.40596(16) 0.0292(7) Uani 1 1 d . . .
H66B H 0.1011 0.4953 0.3947 0.035 Uiso 1 1 calc R . .
B1A B 0.2604(3) 0.3662(2) 0.36161(18) 0.0235(8) Uani 1 1 d . . .
Fe1B Fe 0.78005(3) 0.63293(3) 0.15263(2) 0.02178(11) Uani 1 1 d . A .
Br1B Br 0.69809(2) 0.62259(2) 0.273281(16) 0.03057(10) Uani 1 1 d . . .
P1B P 0.61254(6) 0.69181(5) 0.10970(4) 0.02583(19) Uani 1 1 d D . .
P2B P 0.83368(6) 0.49066(5) 0.19269(4) 0.02448(18) Uani 1 1 d . . .
O1B O 0.89658(17) 0.63310(13) 0.01981(12) 0.0350(5) Uani 1 1 d . A .
N1B N 0.91870(18) 0.61789(15) 0.18707(13) 0.0238(6) Uani 1 1 d . . .
N2B N 0.76392(18) 0.75063(15) 0.13638(12) 0.0239(6) Uani 1 1 d . . .
C1B C 0.9369(2) 0.47412(19) 0.25018(16) 0.0287(7) Uani 1 1 d . A .
H1BA H 0.9054 0.4627 0.2990 0.034 Uiso 1 1 calc R . .
H1BB H 0.9990 0.4256 0.2483 0.034 Uiso 1 1 calc R . .
C2B C 0.9743(2) 0.54905(19) 0.22720(16) 0.0268(7) Uani 1 1 d . A .
H2BA H 1.0399 0.5457 0.2424 0.032 Uiso 1 1 calc R . .
C3B C 0.9479(2) 0.69398(19) 0.16322(16) 0.0293(7) Uani 1 1 d . A .
C4B C 1.0504(2) 0.6991(2) 0.16446(19) 0.0398(9) Uani 1 1 d . . .
H4BA H 1.1067 0.6508 0.1851 0.048 Uiso 1 1 calc R A .
C5B C 1.0687(3) 0.7758(2) 0.1351(2) 0.0460(10) Uani 1 1 d . A .
H5BA H 1.1388 0.7802 0.1349 0.055 Uiso 1 1 calc R . .
C6B C 0.9867(3) 0.8466(2) 0.10581(19) 0.0431(9) Uani 1 1 d . . .
H6BA H 1.0016 0.8987 0.0847 0.052 Uiso 1 1 calc R A .
C7B C 0.8832(2) 0.8424(2) 0.10696(17) 0.0340(8) Uani 1 1 d . A .
H7BA H 0.8263 0.8913 0.0885 0.041 Uiso 1 1 calc R . .
C8B C 0.8643(2) 0.76535(19) 0.13560(16) 0.0277(7) Uani 1 1 d . A .
C9B C 0.6735(2) 0.80669(19) 0.13303(15) 0.0267(7) Uani 1 1 d . A .
H9BA H 0.6703 0.8609 0.1298 0.032 Uiso 1 1 calc R . .
C10B C 0.5727(2) 0.78575(18) 0.13424(16) 0.0268(7) Uani 1 1 d . A .
H10C H 0.5233 0.8324 0.1008 0.032 Uiso 1 1 calc R . .
H10D H 0.5350 0.7750 0.1815 0.032 Uiso 1 1 calc R . .
C11B C 0.4929(3) 0.6524(3) 0.1308(3) 0.0296(17) Uiso 0.626(5) 1 d PD A 1
H11B H 0.5094 0.6072 0.1110 0.036 Uiso 0.626(5) 1 calc PR A 1
C12B C 0.4758(4) 0.6146(3) 0.2098(2) 0.0387(15) Uiso 0.626(5) 1 d PD A 1
H12D H 0.4204 0.5857 0.2214 0.058 Uiso 0.626(5) 1 calc PR A 1
H12E H 0.4522 0.6587 0.2300 0.058 Uiso 0.626(5) 1 calc PR A 1
H12F H 0.5439 0.5751 0.2287 0.058 Uiso 0.626(5) 1 calc PR A 1
C13B C 0.3881(4) 0.7168(3) 0.1024(3) 0.0323(14) Uiso 0.626(5) 1 d PD A 1
H13D H 0.3294 0.6908 0.1165 0.048 Uiso 0.626(5) 1 calc PR A 1
H13E H 0.3973 0.7392 0.0514 0.048 Uiso 0.626(5) 1 calc PR A 1
H13F H 0.3702 0.7620 0.1211 0.048 Uiso 0.626(5) 1 calc PR A 1
C11C C 0.5004(5) 0.6444(5) 0.1555(5) 0.023(2) Uiso 0.374(5) 1 d PD A 2
H11C H 0.5158 0.6175 0.2059 0.028 Uiso 0.374(5) 1 calc PR A 2
C12C C 0.4982(7) 0.5756(6) 0.1316(5) 0.049(3) Uiso 0.374(5) 1 d P A 2
H12G H 0.4509 0.5442 0.1646 0.073 Uiso 0.374(5) 1 calc PR A 2
H12H H 0.5716 0.5383 0.1297 0.073 Uiso 0.374(5) 1 calc PR A 2
H12I H 0.4706 0.6001 0.0851 0.073 Uiso 0.374(5) 1 calc PR A 2
C13C C 0.3873(7) 0.7058(6) 0.1531(5) 0.040(3) Uiso 0.374(5) 1 d P A 2
H13G H 0.3330 0.6755 0.1681 0.060 Uiso 0.374(5) 1 calc PR A 2
H13H H 0.3763 0.7448 0.1053 0.060 Uiso 0.374(5) 1 calc PR A 2
H13I H 0.3801 0.7365 0.1842 0.060 Uiso 0.374(5) 1 calc PR A 2
C14B C 0.6024(2) 0.7407(2) 0.01393(17) 0.0371(8) Uani 1 1 d . A .
H14B H 0.5246 0.7725 0.0068 0.045 Uiso 1 1 calc R . .
C15B C 0.6662(3) 0.8034(2) -0.02040(18) 0.0456(9) Uani 1 1 d . . .
H15D H 0.6560 0.8283 -0.0705 0.068 Uiso 1 1 calc R A .
H15E H 0.7432 0.7754 -0.0134 0.068 Uiso 1 1 calc R . .
H15F H 0.6406 0.8469 0.0006 0.068 Uiso 1 1 calc R . .
C16B C 0.6307(3) 0.6769(2) -0.02308(19) 0.0471(10) Uani 1 1 d . . .
H16D H 0.6100 0.7053 -0.0713 0.071 Uiso 1 1 calc R A .
H16E H 0.5913 0.6356 0.0015 0.071 Uiso 1 1 calc R . .
H16F H 0.7087 0.6491 -0.0231 0.071 Uiso 1 1 calc R . .
C17B C 0.7439(3) 0.4284(2) 0.24967(18) 0.0394(9) Uani 1 1 d . A .
H17B H 0.6926 0.4632 0.2762 0.047 Uiso 1 1 calc R . .
C18B C 0.6743(3) 0.4126(3) 0.2086(3) 0.0798(15) Uani 1 1 d . . .
H18D H 0.6037 0.4119 0.2342 0.120 Uiso 0.50 1 calc PR A .
H18E H 0.7101 0.3590 0.2021 0.120 Uiso 0.50 1 calc PR . .
H18F H 0.6642 0.4569 0.1629 0.120 Uiso 0.50 1 calc PR . .
H18X H 0.7150 0.4066 0.1653 0.120 Uiso 0.50 1 calc PR . .
H18Y H 0.6085 0.4595 0.1974 0.120 Uiso 0.50 1 calc PR . .
H18Z H 0.6545 0.3616 0.2366 0.120 Uiso 0.50 1 calc PR . .
C19B C 0.7996(3) 0.3477(3) 0.3041(2) 0.0620(12) Uani 1 1 d . . .
H19D H 0.7451 0.3217 0.3343 0.093 Uiso 1 1 calc R A .
H19E H 0.8402 0.3591 0.3322 0.093 Uiso 1 1 calc R . .
H19F H 0.8493 0.3101 0.2808 0.093 Uiso 1 1 calc R . .
C20B C 0.9143(2) 0.44039(18) 0.12902(16) 0.0276(7) Uani 1 1 d . A .
H20B H 0.9722 0.4685 0.1073 0.033 Uiso 1 1 calc R . .
C21B C 0.9739(3) 0.34794(19) 0.16015(18) 0.0374(8) Uani 1 1 d . . .
H21D H 1.0282 0.3307 0.1252 0.056 Uiso 1 1 calc R A .
H21E H 0.9220 0.3157 0.1741 0.056 Uiso 1 1 calc R . .
H21F H 1.0098 0.3383 0.2010 0.056 Uiso 1 1 calc R . .
C22B C 0.8505(3) 0.4552(2) 0.06849(18) 0.0399(9) Uani 1 1 d . . .
H22D H 0.9011 0.4450 0.0295 0.060 Uiso 1 1 calc R A .
H22E H 0.8042 0.5128 0.0533 0.060 Uiso 1 1 calc R . .
H22F H 0.8054 0.4174 0.0840 0.060 Uiso 1 1 calc R . .
C23B C 0.8466(2) 0.63436(18) 0.07117(17) 0.0253(7) Uani 1 1 d . . .
C31B C 0.7514(2) 0.09759(19) 0.22123(15) 0.0251(7) Uani 1 1 d . . .
C32B C 0.7356(2) 0.01995(19) 0.26030(16) 0.0287(7) Uani 1 1 d . . .
H32A H 0.7183 -0.0097 0.2370 0.034 Uiso 1 1 calc R . .
C33B C 0.7444(2) -0.0157(2) 0.33238(16) 0.0351(8) Uani 1 1 d . . .
H33A H 0.7318 -0.0681 0.3571 0.042 Uiso 1 1 calc R . .
C34B C 0.7710(2) 0.0247(2) 0.36760(17) 0.0395(9) Uani 1 1 d . . .
H34A H 0.7775 0.0003 0.4165 0.047 Uiso 1 1 calc R . .
C35B C 0.7881(2) 0.1016(2) 0.33093(17) 0.0369(8) Uani 1 1 d . . .
H35A H 0.8071 0.1300 0.3546 0.044 Uiso 1 1 calc R . .
C36B C 0.7775(2) 0.1370(2) 0.25954(16) 0.0288(7) Uani 1 1 d . . .
H36A H 0.7884 0.1901 0.2355 0.035 Uiso 1 1 calc R . .
C41B C 0.6950(2) 0.09950(18) 0.09864(16) 0.0266(7) Uani 1 1 d . . .
C42B C 0.6042(2) 0.0710(2) 0.12811(19) 0.0376(8) Uani 1 1 d . . .
H42A H 0.5720 0.0750 0.1721 0.045 Uiso 1 1 calc R . .
C43B C 0.5596(3) 0.0368(2) 0.0942(2) 0.0458(10) Uani 1 1 d . . .
H43A H 0.4994 0.0164 0.1161 0.055 Uiso 1 1 calc R . .
C44B C 0.6021(3) 0.0327(2) 0.0300(2) 0.0529(11) Uani 1 1 d . . .
H44A H 0.5725 0.0085 0.0077 0.064 Uiso 1 1 calc R . .
C45B C 0.6880(3) 0.0636(2) -0.0024(2) 0.0453(10) Uani 1 1 d . . .
H45A H 0.7156 0.0636 -0.0481 0.054 Uiso 1 1 calc R . .
C46B C 0.7339(2) 0.0947(2) 0.03242(17) 0.0337(8) Uani 1 1 d . . .
H46A H 0.7949 0.1138 0.0101 0.040 Uiso 1 1 calc R . .
C51B C 0.6753(2) 0.23931(18) 0.11489(15) 0.0244(7) Uani 1 1 d . . .
C52B C 0.6914(2) 0.29995(19) 0.05115(16) 0.0285(7) Uani 1 1 d . . .
H52A H 0.7484 0.2845 0.0188 0.034 Uiso 1 1 calc R . .
C53B C 0.6275(2) 0.3818(2) 0.03320(17) 0.0346(8) Uani 1 1 d . . .
H53A H 0.6428 0.4214 -0.0101 0.042 Uiso 1 1 calc R . .
C54B C 0.5420(2) 0.4060(2) 0.07775(16) 0.0322(8) Uani 1 1 d . . .
H54A H 0.4985 0.4622 0.0655 0.039 Uiso 1 1 calc R . .
C55B C 0.5202(2) 0.34810(19) 0.14017(16) 0.0286(7) Uani 1 1 d . . .
H55A H 0.4604 0.3638 0.1708 0.034 Uiso 1 1 calc R . .
C56B C 0.5859(2) 0.26656(19) 0.15816(16) 0.0257(7) Uani 1 1 d . . .
H56A H 0.5699 0.2275 0.2016 0.031 Uiso 1 1 calc R . .
C61B C 0.8775(2) 0.13073(18) 0.10859(15) 0.0236(7) Uani 1 1 d . . .
C62B C 0.9299(2) 0.19157(19) 0.09202(15) 0.0260(7) Uani 1 1 d . . .
H62A H 0.8886 0.2449 0.0937 0.031 Uiso 1 1 calc R . .
C63B C 1.0405(2) 0.1768(2) 0.07311(16) 0.0296(7) Uani 1 1 d . . .
H63A H 1.0728 0.2201 0.0619 0.036 Uiso 1 1 calc R . .
C64B C 1.1037(2) 0.1003(2) 0.07043(16) 0.0306(8) Uani 1 1 d . . .
H64A H 1.1791 0.0902 0.0578 0.037 Uiso 1 1 calc R . .
C65B C 1.0547(2) 0.0384(2) 0.08659(18) 0.0356(8) Uani 1 1 d . . .
H65A H 1.0965 -0.0147 0.0848 0.043 Uiso 1 1 calc R . .
C66B C 0.9442(2) 0.05407(19) 0.10546(16) 0.0270(7) Uani 1 1 d . . .
H66A H 0.9126 0.0104 0.1168 0.032 Uiso 1 1 calc R . .
B1B B 0.7485(3) 0.1425(2) 0.13534(17) 0.0224(7) Uani 1 1 d . . .

loop_
_atom_site_aniso_label
_atom_site_aniso_U_11
_atom_site_aniso_U_22
_atom_site_aniso_U_33
_atom_site_aniso_U_23
_atom_site_aniso_U_13
_atom_site_aniso_U_12
Fe1A 0.0217(2) 0.0231(2) 0.0221(2) -0.01039(19) -0.00145(17) -0.00647(18)
Br1A 0.03074(17) 0.0411(2) 0.02555(19) -0.01616(16) 0.00109(13) -0.00986(15)
P1A 0.0211(4) 0.0288(5) 0.0242(4) -0.0107(4) -0.0004(3) -0.0079(3)
P2A 0.0298(4) 0.0233(4) 0.0241(4) -0.0096(4) -0.0012(3) -0.0097(4)
O1A 0.0415(13) 0.0319(14) 0.0283(13) -0.0098(11) 0.0074(11) -0.0086(11)
N1A 0.0220(12) 0.0246(15) 0.0235(14) -0.0106(12) 0.0000(10) -0.0063(11)
N2A 0.0222(13) 0.0255(15) 0.0285(15) -0.0119(12) -0.0012(11) -0.0075(11)
C1A 0.0326(17) 0.0254(18) 0.0275(18) -0.0073(15) -0.0034(14) -0.0075(14)
C2A 0.0253(16) 0.0291(19) 0.0286(18) -0.0091(15) -0.0034(13) -0.0068(14)
C3A 0.0259(15) 0.0231(17) 0.0271(18) -0.0097(14) 0.0001(13) -0.0091(13)
C4A 0.0269(16) 0.0294(19) 0.044(2) -0.0158(16) -0.0063(14) -0.0059(14)
C5A 0.0283(17) 0.038(2) 0.068(3) -0.024(2) -0.0088(17) -0.0106(16)
C6A 0.0361(19) 0.032(2) 0.066(3) -0.0158(19) -0.0089(18) -0.0142(17)
C7A 0.0345(18) 0.0279(19) 0.051(2) -0.0129(17) -0.0067(16) -0.0089(15)
C8A 0.0252(16) 0.0261(18) 0.0309(18) -0.0128(15) -0.0025(13) -0.0086(14)
C9A 0.0246(16) 0.0261(18) 0.0322(19) -0.0144(15) 0.0003(13) -0.0049(14)
C10A 0.0231(15) 0.0296(18) 0.039(2) -0.0183(16) 0.0001(14) -0.0030(14)
C11A 0.0272(16) 0.0368(19) 0.0248(17) -0.0110(15) -0.0017(13) -0.0140(15)
C12A 0.0371(19) 0.058(3) 0.038(2) -0.0137(19) 0.0016(16) -0.0277(18)
C13A 0.0239(16) 0.049(2) 0.044(2) -0.0202(18) -0.0020(15) -0.0101(16)
C14A 0.0258(16) 0.0339(19) 0.0229(17) -0.0027(15) -0.0035(13) -0.0088(14)
C15A 0.0307(17) 0.033(2) 0.032(2) -0.0038(16) -0.0028(14) -0.0067(15)
C16A 0.049(2) 0.059(3) 0.0235(19) -0.0154(18) -0.0007(16) -0.0225(19)
C17A 0.0353(18) 0.036(2) 0.036(2) -0.0132(16) 0.0011(15) -0.0201(16)
C18A 0.051(2) 0.049(2) 0.053(2) -0.017(2) -0.0056(18) -0.029(2)
C19A 0.066(2) 0.035(2) 0.040(2) -0.0027(18) -0.0029(19) -0.0290(19)
C20A 0.0438(19) 0.0270(19) 0.0303(19) -0.0156(15) 0.0027(15) -0.0095(15)
C21A 0.063(2) 0.032(2) 0.048(2) -0.0213(19) 0.0036(19) -0.0106(19)
C22A 0.070(3) 0.045(2) 0.031(2) -0.0201(18) -0.0011(18) -0.020(2)
C23A 0.0236(16) 0.0221(17) 0.036(2) -0.0086(15) -0.0059(14) -0.0049(13)
C31A 0.0155(14) 0.0231(17) 0.0296(18) -0.0118(14) 0.0011(12) -0.0011(12)
C32A 0.0263(16) 0.0267(19) 0.036(2) -0.0133(16) 0.0039(14) -0.0040(14)
C33A 0.0380(19) 0.0266(19) 0.030(2) -0.0022(16) 0.0073(15) -0.0054(15)
C34A 0.0295(17) 0.046(2) 0.0214(18) -0.0075(17) 0.0011(14) -0.0019(16)
C35A 0.0292(17) 0.047(2) 0.034(2) -0.0215(18) -0.0024(14) -0.0105(16)
C36A 0.0268(16) 0.0305(18) 0.0265(18) -0.0083(15) 0.0011(13) -0.0122(14)
C41A 0.0224(15) 0.0210(17) 0.0339(19) -0.0118(15) -0.0044(13) -0.0006(13)
C42A 0.0315(18) 0.048(2) 0.054(2) -0.0269(19) 0.0009(16) -0.0161(17)
C43A 0.0292(18) 0.051(2) 0.075(3) -0.027(2) -0.0068(18) -0.0164(18)
C44A 0.037(2) 0.034(2) 0.074(3) -0.024(2) -0.0190(19) -0.0052(17)
C45A 0.048(2) 0.036(2) 0.051(2) -0.0226(19) -0.0233(19) 0.0048(17)
C46A 0.0338(18) 0.0295(19) 0.040(2) -0.0164(16) -0.0084(15) -0.0040(15)
C51A 0.0252(15) 0.0229(17) 0.0254(17) -0.0121(14) -0.0027(13) -0.0087(13)
C52A 0.0298(17) 0.0315(19) 0.0261(18) -0.0124(15) 0.0021(14) -0.0054(15)
C53A 0.0392(19) 0.0273(19) 0.0289(19) -0.0019(15) -0.0016(15) -0.0065(15)
C54A 0.0306(17) 0.0225(18) 0.041(2) -0.0094(16) -0.0084(15) 0.0020(14)
C55A 0.0245(16) 0.0274(18) 0.0306(19) -0.0107(15) -0.0029(13) -0.0036(14)
C56A 0.0274(16) 0.0243(17) 0.0260(18) -0.0054(14) -0.0031(13) -0.0074(14)
C61A 0.0261(15) 0.0225(17) 0.0193(16) -0.0070(13) -0.0008(12) -0.0053(13)
C62A 0.0286(16) 0.0258(18) 0.0340(19) -0.0142(15) -0.0011(14) -0.0074(14)
C63A 0.0324(18) 0.037(2) 0.040(2) -0.0160(17) 0.0036(15) -0.0176(16)
C64A 0.0224(16) 0.040(2) 0.041(2) -0.0157(17) 0.0084(14) -0.0105(15)
C65A 0.0251(16) 0.0308(19) 0.047(2) -0.0190(17) 0.0035(15) -0.0024(15)
C66A 0.0275(16) 0.0254(18) 0.0358(19) -0.0105(15) -0.0011(14) -0.0097(14)
B1A 0.0199(16) 0.025(2) 0.026(2) -0.0094(16) -0.0010(14) -0.0067(15)
Fe1B 0.0181(2) 0.0237(2) 0.0270(3) -0.0134(2) -0.00127(17) -0.00512(18)
Br1B 0.02674(17) 0.0379(2) 0.02913(19) -0.01887(16) -0.00060(13) -0.00416(14)
P1B 0.0192(4) 0.0305(5) 0.0314(5) -0.0159(4) -0.0011(3) -0.0061(3)
P2B 0.0225(4) 0.0274(5) 0.0280(5) -0.0149(4) 0.0007(3) -0.0078(3)
O1B 0.0352(12) 0.0343(14) 0.0298(13) -0.0101(11) 0.0073(11) -0.0095(11)
N1B 0.0206(12) 0.0242(14) 0.0297(15) -0.0135(12) -0.0016(11) -0.0054(11)
N2B 0.0215(13) 0.0231(14) 0.0296(15) -0.0119(12) 0.0001(11) -0.0075(11)
C1B 0.0275(16) 0.0288(18) 0.0307(18) -0.0124(15) -0.0024(13) -0.0065(14)
C2B 0.0201(15) 0.0332(19) 0.0344(19) -0.0194(16) -0.0010(13) -0.0082(14)
C3B 0.0284(16) 0.0309(19) 0.037(2) -0.0194(16) 0.0013(14) -0.0121(15)
C4B 0.0255(17) 0.037(2) 0.064(3) -0.0248(19) -0.0042(16) -0.0088(15)
C5B 0.0265(18) 0.038(2) 0.085(3) -0.033(2) 0.0000(18) -0.0115(16)
C6B 0.041(2) 0.032(2) 0.065(3) -0.0240(19) 0.0070(18) -0.0197(17)
C7B 0.0287(17) 0.0286(19) 0.048(2) -0.0206(17) 0.0012(15) -0.0062(15)
C8B 0.0245(16) 0.0251(18) 0.039(2) -0.0164(15) -0.0025(14) -0.0073(14)
C9B 0.0245(16) 0.0238(17) 0.0325(19) -0.0134(15) 0.0007(13) -0.0051(14)
C10B 0.0185(14) 0.0273(18) 0.0332(19) -0.0136(15) 0.0015(13) -0.0029(13)
C14B 0.0292(17) 0.046(2) 0.035(2) -0.0202(18) -0.0115(15) 0.0027(16)
C15B 0.047(2) 0.039(2) 0.036(2) -0.0061(18) -0.0087(17) 0.0020(17)
C16B 0.045(2) 0.065(3) 0.039(2) -0.028(2) -0.0059(17) -0.014(2)
C17B 0.0366(19) 0.045(2) 0.046(2) -0.0247(19) 0.0147(16) -0.0236(17)
C18B 0.067(3) 0.108(4) 0.098(4) -0.044(3) 0.004(3) -0.063(3)
C19B 0.077(3) 0.067(3) 0.047(3) -0.011(2) 0.011(2) -0.046(3)
C20B 0.0294(16) 0.0234(17) 0.0324(19) -0.0156(15) 0.0026(14) -0.0061(14)
C21B 0.0413(19) 0.031(2) 0.044(2) -0.0195(17) 0.0001(16) -0.0083(16)
C22B 0.044(2) 0.041(2) 0.040(2) -0.0244(18) -0.0050(16) -0.0050(17)
C23B 0.0209(15) 0.0205(17) 0.034(2) -0.0093(15) -0.0043(14) -0.0043(13)
C31B 0.0175(14) 0.0262(17) 0.0276(18) -0.0108(14) 0.0000(12) -0.0005(13)
C32B 0.0280(16) 0.0257(18) 0.0271(18) -0.0069(15) -0.0014(13) -0.0042(14)
C33B 0.0361(18) 0.0282(19) 0.0266(19) 0.0016(16) 0.0007(15) -0.0061(15)
C34B 0.0332(18) 0.049(2) 0.0230(18) -0.0065(18) -0.0061(14) -0.0009(17)
C35B 0.0319(18) 0.051(2) 0.029(2) -0.0208(18) -0.0024(15) -0.0067(16)
C36B 0.0254(16) 0.0336(19) 0.0272(18) -0.0116(15) -0.0028(13) -0.0068(14)
C41B 0.0232(15) 0.0231(17) 0.0313(19) -0.0072(14) -0.0087(13) -0.0031(13)
C42B 0.0327(18) 0.030(2) 0.046(2) -0.0047(17) -0.0101(16) -0.0095(16)
C43B 0.0309(19) 0.026(2) 0.077(3) -0.008(2) -0.0210(19) -0.0062(15)
C44B 0.051(2) 0.034(2) 0.087(3) -0.031(2) -0.040(2) 0.0033(18)
C45B 0.038(2) 0.051(2) 0.055(3) -0.034(2) -0.0188(18) 0.0025(18)
C46B 0.0303(17) 0.038(2) 0.038(2) -0.0229(17) -0.0071(15) -0.0032(15)
C51B 0.0245(15) 0.0263(17) 0.0273(17) -0.0108(14) -0.0072(13) -0.0085(13)
C52B 0.0286(16) 0.0287(18) 0.0245(17) -0.0082(15) -0.0011(13) -0.0055(14)
C53B 0.0330(18) 0.0291(19) 0.0306(19) 0.0018(15) -0.0058(15) -0.0073(15)
C54B 0.0281(17) 0.0254(18) 0.036(2) -0.0057(16) -0.0108(14) 0.0004(14)
C55B 0.0244(16) 0.0296(19) 0.0322(19) -0.0162(16) -0.0032(13) -0.0012(14)
C56B 0.0282(16) 0.0255(18) 0.0226(17) -0.0083(14) -0.0024(13) -0.0063(14)
C61B 0.0261(15) 0.0251(17) 0.0192(16) -0.0082(14) -0.0032(12) -0.0055(13)
C62B 0.0295(16) 0.0223(17) 0.0274(18) -0.0094(14) -0.0027(13) -0.0075(14)
C63B 0.0330(17) 0.0337(19) 0.0296(18) -0.0111(15) -0.0004(14) -0.0195(15)
C64B 0.0249(16) 0.039(2) 0.0337(19) -0.0185(16) 0.0048(14) -0.0128(15)
C65B 0.0259(16) 0.035(2) 0.051(2) -0.0259(18) -0.0004(15) -0.0044(15)
C66B 0.0252(16) 0.0229(17) 0.0382(19) -0.0149(15) -0.0004(14) -0.0094(14)
B1B 0.0234(17) 0.0226(19) 0.0218(19) -0.0080(15) -0.0022(14) -0.0069(15)

loop_
_atom_type_symbol
_atom_type_description
_atom_type_scat_dispersion_real
_atom_type_scat_dispersion_imag
_atom_type_scat_source
C C 0.0033 0.0016 'International Tables Vol C Tables 4.2.6.8 and 6.1.1.4'
H H 0.0000 0.0000 'International Tables Vol C Tables 4.2.6.8 and 6.1.1.4'
B B 0.0013 0.0007 'International Tables Vol C Tables 4.2.6.8 and 6.1.1.4'
N N 0.0061 0.0033 'International Tables Vol C Tables 4.2.6.8 and 6.1.1.4'
O O 0.0106 0.0060 'International Tables Vol C Tables 4.2.6.8 and 6.1.1.4'
P P 0.1023 0.0942 'International Tables Vol C Tables 4.2.6.8 and 6.1.1.4'
Fe Fe 0.3463 0.8444 'International Tables Vol C Tables 4.2.6.8 and 6.1.1.4'
Br Br -0.2901 2.4595 'International Tables Vol C Tables 4.2.6.8 and 6.1.1.4'

loop_
_geom_angle_atom_site_label_1
_geom_angle_atom_site_label_2
_geom_angle_atom_site_label_3
_geom_angle
C23A Fe1A N2A 95.94(12)
C23A Fe1A N1A 89.17(11)
N2A Fe1A N1A 81.53(10)
C23A Fe1A P2A 89.20(10)
N2A Fe1A P2A 164.30(7)
N1A Fe1A P2A 83.73(7)
C23A Fe1A P1A 93.36(10)
N2A Fe1A P1A 81.49(7)
N1A Fe1A P1A 163.00(8)
P2A Fe1A P1A 113.09(3)
C23A Fe1A Br1A 173.96(10)
N2A Fe1A Br1A 85.96(7)
N1A Fe1A Br1A 85.44(7)
P2A Fe1A Br1A 87.52(2)
P1A Fe1A Br1A 92.59(2)
C10A P1A C14A 100.07(15)
C10A P1A C11A 105.46(14)
C14A P1A C11A 102.40(12)
C10A P1A Fe1A 97.60(10)
C14A P1A Fe1A 118.40(10)
C11A P1A Fe1A 128.29(9)
C1A P2A C17A 105.19(14)
C1A P2A C20A 101.45(15)
C17A P2A C20A 109.62(15)
C1A P2A Fe1A 98.17(10)
C17A P2A Fe1A 121.44(11)
C20A P2A Fe1A 117.18(10)
C2A N1A C3A 123.6(2)
C2A N1A Fe1A 123.5(2)
C3A N1A Fe1A 112.86(18)
C9A N2A C8A 122.7(3)
C9A N2A Fe1A 123.75(19)
C8A N2A Fe1A 113.10(18)
C2A C1A P2A 110.2(2)
N1A C2A C1A 119.7(3)
C8A C3A C4A 120.3(3)
C8A C3A N1A 115.1(2)
C4A C3A N1A 124.5(3)
C5A C4A C3A 119.0(3)
C4A C5A C6A 120.7(3)
C5A C6A C7A 120.6(3)
C8A C7A C6A 118.7(3)
C3A C8A C7A 120.5(3)
C3A C8A N2A 114.5(2)
C7A C8A N2A 125.0(3)
N2A C9A C10A 119.2(3)
C9A C10A P1A 107.6(2)
C13A C11A C12A 109.3(3)
C13A C11A P1A 113.2(2)
C12A C11A P1A 112.80(19)
C16A C14A C15A 111.7(3)
C16A C14A P1A 113.2(2)
C15A C14A P1A 113.4(2)
C19A C17A C18A 110.4(3)
C19A C17A P2A 115.8(2)
C18A C17A P2A 111.9(2)
C21A C20A C22A 109.4(3)
C21A C20A P2A 115.6(2)
C22A C20A P2A 114.5(2)
O1A C23A Fe1A 175.2(3)
C32A C31A C36A 114.8(3)
C32A C31A B1A 125.6(3)
C36A C31A B1A 119.6(3)
C33A C32A C31A 122.8(3)
C34A C33A C32A 120.7(3)
C33A C34A C35A 118.6(3)
C36A C35A C34A 120.5(3)
C35A C36A C31A 122.6(3)
C46A C41A C42A 114.8(3)
C46A C41A B1A 124.2(3)
C42A C41A B1A 120.8(3)
C43A C42A C41A 122.9(3)
C44A C43A C42A 120.5(3)
C43A C44A C45A 119.5(3)
C44A C45A C46A 119.7(3)
C41A C46A C45A 122.5(3)
C52A C51A C56A 115.0(3)
C52A C51A B1A 123.2(3)
C56A C51A B1A 121.5(3)
C53A C52A C51A 122.7(3)
C54A C53A C52A 120.0(3)
C55A C54A C53A 119.0(3)
C54A C55A C56A 120.4(3)
C55A C56A C51A 122.9(3)
C66A C61A C62A 114.7(3)
C66A C61A B1A 122.5(3)
C62A C61A B1A 122.6(3)
C63A C62A C61A 122.8(3)
C64A C63A C62A 120.4(3)
C63A C64A C65A 118.9(3)
C64A C65A C66A 119.6(3)
C65A C66A C61A 123.6(3)
C51A B1A C31A 110.9(2)
C51A B1A C41A 104.5(2)
C31A B1A C41A 112.4(2)
C51A B1A C61A 112.6(2)
C31A B1A C61A 105.0(2)
C41A B1A C61A 111.6(2)
C23B Fe1B N2B 95.09(12)
C23B Fe1B N1B 89.62(11)
N2B Fe1B N1B 81.33(10)
C23B Fe1B P1B 93.28(9)
N2B Fe1B P1B 80.94(7)
N1B Fe1B P1B 162.22(8)
C23B Fe1B P2B 90.31(10)
N2B Fe1B P2B 163.63(7)
N1B Fe1B P2B 83.26(7)
P1B Fe1B P2B 114.23(3)
C23B Fe1B Br1B 175.48(10)
N2B Fe1B Br1B 86.97(7)
N1B Fe1B Br1B 86.71(7)
P1B Fe1B Br1B 91.02(2)
P2B Fe1B Br1B 86.64(2)
C10B P1B C11B 107.1(2)
C10B P1B C14B 100.02(15)
C11B P1B C14B 97.62(18)
C10B P1B C11C 101.6(3)
C11B P1B C11C 15.3(3)
C14B P1B C11C 112.9(3)
C10B P1B Fe1B 97.83(9)
C11B P1B Fe1B 130.91(14)
C14B P1B Fe1B 119.10(10)
C11C P1B Fe1B 119.5(3)
C17B P2B C1B 104.50(15)
C17B P2B C20B 109.05(15)
C1B P2B C20B 102.76(14)
C17B P2B Fe1B 122.71(12)
C1B P2B Fe1B 97.86(10)
C20B P2B Fe1B 116.31(10)
C2B N1B C3B 123.8(2)
C2B N1B Fe1B 123.7(2)
C3B N1B Fe1B 112.46(19)
C9B N2B C8B 122.5(2)
C9B N2B Fe1B 124.39(19)
C8B N2B Fe1B 112.85(18)
C2B C1B P2B 109.7(2)
N1B C2B C1B 120.0(3)
C4B C3B C8B 120.6(3)
C4B C3B N1B 124.9(3)
C8B C3B N1B 114.4(2)
C5B C4B C3B 118.6(3)
C4B C5B C6B 121.0(3)
C5B C6B C7B 120.7(3)
C6B C7B C8B 118.7(3)
C7B C8B C3B 120.3(3)
C7B C8B N2B 125.0(3)
C3B C8B N2B 114.6(3)
N2B C9B C10B 118.8(3)
C9B C10B P1B 107.53(19)
C12B C11B C13B 109.0(4)
C12B C11B P1B 108.7(3)
C13B C11B P1B 115.2(3)
C12C C11C C13C 109.1(7)
C12C C11C P1B 113.1(6)
C13C C11C P1B 115.3(6)
C15B C14B C16B 111.2(3)
C15B C14B P1B 113.2(2)
C16B C14B P1B 112.9(2)
C19B C17B C18B 110.3(3)
C19B C17B P2B 115.4(2)
C18B C17B P2B 112.6(3)
C21B C20B C22B 109.9(3)
C21B C20B P2B 115.7(2)
C22B C20B P2B 113.7(2)
O1B C23B Fe1B 175.5(3)
C32B C31B C36B 115.2(3)
C32B C31B B1B 125.7(3)
C36B C31B B1B 118.9(3)
C33B C32B C31B 122.4(3)
C34B C33B C32B 120.4(3)
C33B C34B C35B 119.2(3)
C34B C35B C36B 119.9(3)
C35B C36B C31B 122.9(3)
C46B C41B C42B 115.2(3)
C46B C41B B1B 121.2(3)
C42B C41B B1B 123.5(3)
C41B C42B C43B 121.6(3)
C44B C43B C42B 120.4(3)
C43B C44B C45B 119.9(3)
C44B C45B C46B 119.3(4)
C45B C46B C41B 123.4(3)
C52B C51B C56B 115.0(3)
C52B C51B B1B 122.7(3)
C56B C51B B1B 122.2(3)
C53B C52B C51B 122.6(3)
C54B C53B C52B 120.4(3)
C55B C54B C53B 119.4(3)
C54B C55B C56B 119.7(3)
C55B C56B C51B 122.9(3)
C66B C61B C62B 115.1(3)
C66B C61B B1B 120.1(3)
C62B C61B B1B 124.7(3)
C63B C62B C61B 122.3(3)
C64B C63B C62B 120.8(3)
C63B C64B C65B 118.5(3)
C64B C65B C66B 120.0(3)
C65B C66B C61B 123.2(3)
C51B B1B C61B 113.7(2)
C51B B1B C41B 105.7(2)
C61B B1B C41B 110.2(2)
C51B B1B C31B 110.6(2)
C61B B1B C31B 103.0(2)
C41B B1B C31B 113.9(2)

loop_
_geom_bond_atom_site_label_1
_geom_bond_atom_site_label_2
_geom_bond_distance
Fe1A C23A 1.746(3)
Fe1A N2A 1.980(2)
Fe1A N1A 1.984(2)
Fe1A P2A 2.2823(9)
Fe1A P1A 2.2896(8)
Fe1A Br1A 2.5013(5)
P1A C10A 1.852(3)
P1A C14A 1.855(3)
P1A C11A 1.859(3)
P2A C1A 1.840(3)
P2A C17A 1.842(3)
P2A C20A 1.859(3)
O1A C23A 1.146(4)
N1A C2A 1.277(4)
N1A C3A 1.432(3)
N2A C9A 1.281(3)
N2A C8A 1.433(3)
C1A C2A 1.481(4)
C3A C8A 1.385(4)
C3A C4A 1.391(4)
C4A C5A 1.377(4)
C5A C6A 1.382(4)
C6A C7A 1.390(4)
C7A C8A 1.386(4)
C9A C10A 1.492(4)
C11A C13A 1.533(3)
C11A C12A 1.535(3)
C14A C16A 1.521(4)
C14A C15A 1.535(4)
C17A C19A 1.538(5)
C17A C18A 1.541(4)
C20A C21A 1.529(4)
C20A C22A 1.535(4)
C31A C32A 1.395(4)
C31A C36A 1.416(4)
C31A B1A 1.646(4)
C32A C33A 1.390(4)
C33A C34A 1.376(5)
C34A C35A 1.384(4)
C35A C36A 1.384(4)
C41A C46A 1.400(4)
C41A C42A 1.406(4)
C41A B1A 1.648(4)
C42A C43A 1.384(4)
C43A C44A 1.363(5)
C44A C45A 1.381(5)
C45A C46A 1.403(4)
C51A C52A 1.396(4)
C51A C56A 1.406(4)
C51A B1A 1.633(4)
C52A C53A 1.392(4)
C53A C54A 1.387(4)
C54A C55A 1.372(4)
C55A C56A 1.382(4)
C61A C66A 1.392(4)
C61A C62A 1.402(4)
C61A B1A 1.655(4)
C62A C63A 1.391(4)
C63A C64A 1.376(4)
C64A C65A 1.386(4)
C65A C66A 1.391(4)
Fe1B C23B 1.746(3)
Fe1B N2B 1.981(2)
Fe1B N1B 1.983(2)
Fe1B P1B 2.2894(8)
Fe1B P2B 2.2920(9)
Fe1B Br1B 2.4958(5)
P1B C10B 1.850(3)
P1B C11B 1.854(4)
P1B C14B 1.856(3)
P1B C11C 1.875(4)
P2B C17B 1.849(3)
P2B C1B 1.854(3)
P2B C20B 1.858(3)
O1B C23B 1.145(3)
N1B C2B 1.274(4)
N1B C3B 1.440(4)
N2B C9B 1.275(3)
N2B C8B 1.429(3)
C1B C2B 1.482(4)
C3B C4B 1.388(4)
C3B C8B 1.394(4)
C4B C5B 1.379(4)
C5B C6B 1.384(5)
C6B C7B 1.384(4)
C7B C8B 1.388(4)
C9B C10B 1.491(4)
C11B C12B 1.523(4)
C11B C13B 1.525(4)
C11C C12C 1.526(12)
C11C C13C 1.528(11)
C14B C15B 1.519(5)
C14B C16B 1.538(5)
C17B C19B 1.517(5)
C17B C18B 1.523(5)
C20B C21B 1.531(4)
C20B C22B 1.535(4)
C31B C32B 1.399(4)
C31B C36B 1.406(4)
C31B B1B 1.658(4)
C32B C33B 1.398(4)
C33B C34B 1.372(5)
C34B C35B 1.388(5)
C35B C36B 1.388(4)
C41B C46B 1.399(4)
C41B C42B 1.402(4)
C41B B1B 1.652(4)
C42B C43B 1.404(5)
C43B C44B 1.366(5)
C44B C45B 1.375(5)
C45B C46B 1.386(4)
C51B C52B 1.397(4)
C51B C56B 1.407(4)
C51B B1B 1.631(4)
C52B C53B 1.386(4)
C53B C54B 1.377(4)
C54B C55B 1.376(4)
C55B C56B 1.389(4)
C61B C66B 1.396(4)
C61B C62B 1.397(4)
C61B B1B 1.648(4)
C62B C63B 1.394(4)
C63B C64B 1.379(4)
C64B C65B 1.382(4)
C65B C66B 1.392(4)
